data_2208096
loop_
_publ_author_name
'Bing-Xin Liu'
'Jian-Yong Yu'
'Duan-Jun Xu'

_publ_section_title
Bis(2-anilinobenzoato-\k<i>O</i>)diaqua(2,2'-diamino-4,4'-bi-1,3-thiazole-\k^2^<i>N</i>^1^,<i>N</i>^1'^)magnesium(II)
_journal_coeditor_code IS6175
_journal_issue 2
_journal_name_full 'Acta Crystallographica Section E'
_journal_page_first m231
_journal_page_last m232
_journal_paper_doi 10.1107/S1600536806000420
_journal_volume 62
_journal_year 2006
_chemical_formula_iupac '[Mg (C13 H10 N O2)2 (C6 H6 N4 S2) (H2 O)2]'
_chemical_formula_moiety 'C32 H30 Mg N6 O6 S2'
_chemical_formula_sum 'C32 H30 Mg N6 O6 S2'
_chemical_formula_weight 683.05
_chemical_name_systematic
;
Bis(2-anilinobenzoato-\kO)diaqua(2,2'-diamino-4,4'-bi-1,3-thiazole-
\k^2^N^1^,N^1'^)magnesium(II)
;
_space_group_IT_number 14
_symmetry_cell_setting monoclinic
_symmetry_space_group_name_Hall '-P 2ybc'
_symmetry_space_group_name_H-M 'P 1 21/c 1'
_atom_sites_solution_hydrogens geom
_atom_sites_solution_primary direct
_atom_sites_solution_secondary difmap
_audit_creation_method SHELXL-97
_cell_angle_alpha 90.00
_cell_angle_beta 98.3200(11)
_cell_angle_gamma 90.00
_cell_formula_units_Z 4
_cell_length_a 14.0151(3)
_cell_length_b 19.8832(4)
_cell_length_c 12.0345(3)
_cell_measurement_reflns_used 7560
_cell_measurement_temperature 295(2)
_cell_measurement_theta_max 25.0
_cell_measurement_theta_min 2.8
_cell_volume 3318.30(13)
_computing_cell_refinement PROCESS-AUTO
_computing_data_collection 'PROCESS-AUTO (Rigaku, 1998)'
_computing_data_reduction 'CrystalStructure (Rigaku/MSC, 2002)'
_computing_molecular_graphics 'ORTEP-3 for Windows (Farrugia, 1997)'
_computing_publication_material 'WinGX (Farrugia, 1999)'
_computing_structure_refinement 'SHELXL97 (Sheldrick, 1997)'
_computing_structure_solution 'SIR92 (Altomare <i>et al.</i>,  1993)'
_diffrn_ambient_temperature 295(2)
_diffrn_detector_area_resol_mean 10
_diffrn_measured_fraction_theta_full 1.00
_diffrn_measured_fraction_theta_max 1.00
_diffrn_measurement_device_type 'Rigaku R-AXIS RAPID'
_diffrn_measurement_method \w
_diffrn_radiation_monochromator graphite
_diffrn_radiation_source 'fine-focus sealed tube'
_diffrn_radiation_type MoK\a
_diffrn_radiation_wavelength 0.71073
_diffrn_reflns_av_R_equivalents 0.052
_diffrn_reflns_av_sigmaI/netI 0.064
_diffrn_reflns_limit_h_max 15
_diffrn_reflns_limit_h_min -18
_diffrn_reflns_limit_k_max 22
_diffrn_reflns_limit_k_min -25
_diffrn_reflns_limit_l_max 15
_diffrn_reflns_limit_l_min -15
_diffrn_reflns_number 23565
_diffrn_reflns_theta_full 27.5
_diffrn_reflns_theta_max 27.5
_diffrn_reflns_theta_min 1.8
_diffrn_standards_decay_% 0
_diffrn_standards_number 0
_exptl_absorpt_coefficient_mu 0.232
_exptl_absorpt_correction_T_max 0.980
_exptl_absorpt_correction_T_min 0.945
_exptl_absorpt_correction_type multi-scan
_exptl_absorpt_process_details '(ABSCOR; Higashi, 1995)'
_exptl_crystal_colour yellow
_exptl_crystal_density_diffrn 1.367
_exptl_crystal_density_method 'not measured'
_exptl_crystal_description prism
_exptl_crystal_F_000 1424
_exptl_crystal_size_max 0.20
_exptl_crystal_size_mid 0.17
_exptl_crystal_size_min 0.13
_refine_diff_density_max 0.27
_refine_diff_density_min -0.27
_refine_ls_extinction_method none
_refine_ls_goodness_of_fit_ref 1.018
_refine_ls_hydrogen_treatment constr
_refine_ls_matrix_type full
_refine_ls_number_parameters 424
_refine_ls_number_reflns 7620
_refine_ls_number_restraints 0
_refine_ls_restrained_S_all 1.018
_refine_ls_R_factor_all 0.123
_refine_ls_R_factor_gt 0.056
_refine_ls_shift/su_max 0.000
_refine_ls_shift/su_mean 0.000
_refine_ls_structure_factor_coef Fsqd
_refine_ls_weighting_details 'calc w = 1/[\s^2^(Fo^2^)+(0.0509P)^2^+0.2965P] where P = (Fo^2^+2Fc^2^)/3'
_refine_ls_weighting_scheme calc
_refine_ls_wR_factor_gt 0.112
_refine_ls_wR_factor_ref 0.137
_reflns_number_gt 4001
_reflns_number_total 7620
_reflns_threshold_expression I>2\s(I)
_cod_data_source_file is6175.cif
_cod_data_source_block I
_cod_original_sg_symbol_H-M 'P 21/c'
_cod_database_code 2208096
_cod_database_fobs_code 2208096

loop_
_symmetry_equiv_pos_as_xyz
'x, y, z'
'-x, y+1/2, -z+1/2'
'-x, -y, -z'
'x, -y-1/2, z-1/2'

loop_
_atom_site_label
_atom_site_fract_x
_atom_site_fract_y
_atom_site_fract_z
_atom_site_U_iso_or_equiv
_atom_site_adp_type
_atom_site_calc_flag
_atom_site_refinement_flags
_atom_site_occupancy
_atom_site_type_symbol
Mg 0.47450(6) 0.38284(4) 0.29694(6) 0.0403(2) Uani d . 1 Mg
S1 0.45968(7) 0.14632(4) 0.34245(8) 0.0814(3) Uani d . 1 S
S2 0.68420(7) 0.33350(5) 0.03222(7) 0.0818(3) Uani d . 1 S
N1 0.47426(15) 0.27321(10) 0.30789(17) 0.0460(5) Uani d . 1 N
N2 0.56672(16) 0.35213(11) 0.17458(16) 0.0473(5) Uani d . 1 N
N3 0.37960(19) 0.24601(13) 0.4467(2) 0.0809(8) Uani d . 1 N
H3A 0.3736 0.2866 0.4570 0.097 Uiso d R 1 H
H3B 0.3601 0.2190 0.4896 0.097 Uiso d R 1 H
N4 0.62355(19) 0.45200(14) 0.1039(2) 0.0788(8) Uani d . 1 N
H4A 0.5958 0.4752 0.1490 0.095 Uiso d R 1 H
H4B 0.6423 0.4709 0.0467 0.095 Uiso d R 1 H
N5 0.77719(17) 0.36749(15) 0.3931(2) 0.0778(9) Uani d . 1 N
H5B 0.7171 0.3659 0.3654 0.093 Uiso calc R 1 H
N6 0.21747(16) 0.29016(12) 0.09929(19) 0.0600(6) Uani d . 1 N
H6 0.2649 0.3016 0.1492 0.072 Uiso calc R 1 H
O1 0.48637(12) 0.48515(8) 0.26368(14) 0.0501(5) Uani d . 1 O
H1A 0.4747 0.5134 0.3176 0.060 Uiso d R 1 H
H1B 0.4602 0.4993 0.2011 0.060 Uiso d R 1 H
O2 0.40008(12) 0.39621(9) 0.43559(14) 0.0525(5) Uani d . 1 O
H2A 0.4386 0.4155 0.4933 0.063 Uiso d R 1 H
H2B 0.3430 0.4075 0.4370 0.063 Uiso d R 1 H
O11 0.59688(11) 0.38854(9) 0.41299(13) 0.0506(5) Uani d . 1 O
O12 0.55863(12) 0.44017(9) 0.56217(13) 0.0488(5) Uani d . 1 O
O31 0.34595(12) 0.38180(9) 0.18619(14) 0.0523(5) Uani d . 1 O
O32 0.34129(13) 0.48157(10) 0.10282(15) 0.0594(5) Uani d . 1 O
C1 0.5283(2) 0.24064(14) 0.2359(2) 0.0530(7) Uani d . 1 C
C2 0.5275(2) 0.17262(15) 0.2433(3) 0.0753(9) Uani d . 1 C
H2 0.5596 0.1440 0.2001 0.090 Uiso calc R 1 H
C3 0.4358(2) 0.22959(14) 0.3702(3) 0.0560(7) Uani d . 1 C
C4 0.5786(2) 0.28292(15) 0.1649(2) 0.0542(7) Uani d . 1 C
C5 0.6374(2) 0.26429(17) 0.0912(2) 0.0747(9) Uani d . 1 C
H5 0.6508 0.2199 0.0743 0.090 Uiso calc R 1 H
C6 0.6186(2) 0.38459(17) 0.1094(2) 0.0576(7) Uani d . 1 C
C11 0.72510(17) 0.42522(12) 0.55030(19) 0.0393(6) Uani d . 1 C
C12 0.79918(18) 0.40018(13) 0.4928(2) 0.0469(6) Uani d . 1 C
C13 0.89534(19) 0.41001(15) 0.5426(2) 0.0572(7) Uani d . 1 C
H13 0.9451 0.3937 0.5067 0.069 Uiso calc R 1 H
C14 0.9171(2) 0.44306(15) 0.6429(2) 0.0604(8) Uani d . 1 C
H14 0.9813 0.4493 0.6734 0.072 Uiso calc R 1 H
C15 0.8458(2) 0.46722(15) 0.6993(2) 0.0589(8) Uani d . 1 C
H15 0.8611 0.4894 0.7676 0.071 Uiso calc R 1 H
C16 0.75129(19) 0.45787(13) 0.6526(2) 0.0497(7) Uani d . 1 C
H16 0.7029 0.4740 0.6907 0.060 Uiso calc R 1 H
C17 0.62064(18) 0.41810(12) 0.50591(19) 0.0374(6) Uani d . 1 C
C21 0.8421(2) 0.33584(18) 0.3299(2) 0.0620(8) Uani d . 1 C
C22 0.8299(3) 0.2691(2) 0.3047(3) 0.0836(10) Uani d . 1 C
H22 0.7825 0.2447 0.3336 0.100 Uiso calc R 1 H
C23 0.8875(4) 0.2379(2) 0.2370(3) 0.1086(15) Uani d . 1 C
H23 0.8772 0.1929 0.2179 0.130 Uiso calc R 1 H
C24 0.9596(4) 0.2727(3) 0.1977(4) 0.1205(19) Uani d . 1 C
H24 0.9999 0.2512 0.1540 0.145 Uiso calc R 1 H
C25 0.9719(3) 0.3381(3) 0.2224(4) 0.1263(18) Uani d . 1 C
H25 1.0209 0.3618 0.1954 0.152 Uiso calc R 1 H
C26 0.9133(3) 0.3707(2) 0.2871(3) 0.0991(13) Uani d . 1 C
H26 0.9218 0.4164 0.3019 0.119 Uiso calc R 1 H
C31 0.21135(18) 0.40797(14) 0.0467(2) 0.0459(6) Uani d . 1 C
C32 0.17090(19) 0.34295(15) 0.0382(2) 0.0499(7) Uani d . 1 C
C33 0.0822(2) 0.33412(16) -0.0294(2) 0.0648(8) Uani d . 1 C
H33 0.0550 0.2914 -0.0377 0.078 Uiso calc R 1 H
C34 0.0346(2) 0.3874(2) -0.0838(3) 0.0791(10) Uani d . 1 C
H34 -0.0251 0.3803 -0.1272 0.095 Uiso calc R 1 H
C35 0.0728(2) 0.45106(19) -0.0757(3) 0.0771(10) Uani d . 1 C
H35 0.0400 0.4870 -0.1132 0.092 Uiso calc R 1 H
C36 0.1607(2) 0.46042(16) -0.0110(2) 0.0611(8) Uani d . 1 C
H36 0.1873 0.5034 -0.0055 0.073 Uiso calc R 1 H
C37 0.30584(19) 0.42473(14) 0.1161(2) 0.0455(6) Uani d . 1 C
C41 0.19861(18) 0.22135(14) 0.0916(2) 0.0529(7) Uani d . 1 C
C42 0.1692(2) 0.18863(17) -0.0100(3) 0.0731(9) Uani d . 1 C
H42 0.1570 0.2131 -0.0763 0.088 Uiso calc R 1 H
C46 0.2153(2) 0.18358(17) 0.1879(3) 0.0728(9) Uani d . 1 C
H46 0.2336 0.2047 0.2566 0.087 Uiso calc R 1 H
C43 0.1583(3) 0.1199(2) -0.0114(4) 0.1011(14) Uani d . 1 C
H43 0.1376 0.0985 -0.0794 0.121 Uiso calc R 1 H
C45 0.2052(3) 0.1142(2) 0.1837(4) 0.1043(13) Uani d . 1 C
H45 0.2176 0.0890 0.2493 0.125 Uiso calc R 1 H
C44 0.1767(3) 0.0826(2) 0.0828(6) 0.1151(18) Uani d . 1 C
H44 0.1702 0.0361 0.0796 0.138 Uiso calc R 1 H

loop_
_atom_site_aniso_label
_atom_site_aniso_U_11
_atom_site_aniso_U_22
_atom_site_aniso_U_33
_atom_site_aniso_U_12
_atom_site_aniso_U_13
_atom_site_aniso_U_23
Mg 0.0397(5) 0.0409(5) 0.0395(4) -0.0005(4) 0.0034(4) -0.0068(4)
S1 0.0938(7) 0.0468(5) 0.1046(7) -0.0032(5) 0.0173(5) 0.0002(5)
S2 0.0862(7) 0.1036(7) 0.0630(5) 0.0128(5) 0.0354(5) -0.0118(5)
N1 0.0465(13) 0.0416(13) 0.0490(12) 0.0008(10) 0.0041(10) -0.0069(10)
N2 0.0551(14) 0.0500(13) 0.0380(11) 0.0020(11) 0.0114(10) -0.0056(10)
N3 0.084(2) 0.0662(18) 0.101(2) -0.0085(15) 0.0436(17) 0.0044(16)
N4 0.100(2) 0.0717(19) 0.0750(18) 0.0030(16) 0.0467(16) 0.0111(15)
N5 0.0446(14) 0.130(3) 0.0601(15) 0.0113(15) 0.0105(12) -0.0415(16)
N6 0.0593(15) 0.0542(15) 0.0606(15) -0.0075(12) -0.0116(12) -0.0032(12)
O1 0.0591(12) 0.0434(10) 0.0483(10) -0.0011(8) 0.0101(8) -0.0087(8)
O2 0.0383(10) 0.0628(12) 0.0572(11) -0.0020(9) 0.0098(8) -0.0128(9)
O11 0.0426(10) 0.0641(12) 0.0442(10) 0.0016(9) 0.0030(8) -0.0186(9)
O12 0.0421(11) 0.0603(12) 0.0441(10) 0.0069(9) 0.0062(8) -0.0120(9)
O31 0.0483(11) 0.0470(11) 0.0574(11) -0.0045(9) -0.0063(9) 0.0029(9)
O32 0.0683(13) 0.0528(12) 0.0547(11) -0.0092(10) 0.0002(10) 0.0069(9)
C1 0.0580(18) 0.0477(17) 0.0518(16) 0.0035(14) 0.0024(14) -0.0121(14)
C2 0.094(3) 0.054(2) 0.079(2) 0.0076(18) 0.0155(19) -0.0180(17)
C3 0.0516(18) 0.0466(17) 0.0685(19) -0.0037(14) 0.0044(15) -0.0019(15)
C4 0.0590(18) 0.0570(18) 0.0464(16) 0.0068(15) 0.0071(14) -0.0138(14)
C5 0.088(2) 0.070(2) 0.071(2) 0.0135(18) 0.0270(19) -0.0151(17)
C6 0.0619(19) 0.069(2) 0.0430(15) 0.0055(16) 0.0096(14) -0.0048(15)
C11 0.0426(15) 0.0384(14) 0.0364(13) 0.0010(11) 0.0046(11) 0.0007(11)
C12 0.0415(16) 0.0575(17) 0.0420(14) 0.0019(13) 0.0071(12) -0.0030(13)
C13 0.0392(16) 0.075(2) 0.0586(18) 0.0080(14) 0.0089(13) 0.0012(15)
C14 0.0442(17) 0.074(2) 0.0590(18) -0.0018(15) -0.0073(14) 0.0016(16)
C15 0.0529(19) 0.071(2) 0.0485(16) 0.0026(15) -0.0052(14) -0.0100(15)
C16 0.0466(17) 0.0512(16) 0.0501(15) 0.0033(13) 0.0033(13) -0.0063(13)
C17 0.0436(15) 0.0321(13) 0.0365(13) 0.0032(11) 0.0057(11) 0.0025(11)
C21 0.0488(19) 0.091(3) 0.0461(16) 0.0147(17) 0.0072(14) -0.0140(16)
C22 0.102(3) 0.094(3) 0.060(2) 0.018(2) 0.0267(19) -0.0021(19)
C23 0.146(4) 0.099(3) 0.085(3) 0.058(3) 0.030(3) -0.005(2)
C24 0.097(4) 0.179(6) 0.090(3) 0.064(4) 0.029(3) -0.025(3)
C25 0.094(3) 0.190(6) 0.109(3) -0.009(4) 0.061(3) -0.041(4)
C26 0.090(3) 0.119(3) 0.097(3) -0.018(2) 0.044(2) -0.033(2)
C31 0.0414(15) 0.0580(18) 0.0380(13) 0.0044(13) 0.0043(11) -0.0033(12)
C32 0.0464(17) 0.0620(19) 0.0412(14) 0.0014(14) 0.0061(12) -0.0037(13)
C33 0.0567(19) 0.074(2) 0.0592(18) -0.0101(16) -0.0052(15) -0.0008(16)
C34 0.056(2) 0.101(3) 0.072(2) 0.004(2) -0.0187(16) 0.005(2)
C35 0.069(2) 0.082(3) 0.073(2) 0.017(2) -0.0136(18) 0.0067(19)
C36 0.062(2) 0.0626(19) 0.0549(17) 0.0068(15) -0.0050(15) 0.0006(15)
C37 0.0505(17) 0.0486(17) 0.0385(14) 0.0056(14) 0.0105(12) -0.0046(13)
C41 0.0399(16) 0.0499(18) 0.0699(19) -0.0062(13) 0.0116(14) -0.0074(15)
C42 0.058(2) 0.076(2) 0.087(2) -0.0177(17) 0.0136(17) -0.0272(19)
C46 0.065(2) 0.063(2) 0.091(2) -0.0066(17) 0.0114(18) 0.0054(19)
C43 0.064(2) 0.089(3) 0.152(4) -0.020(2) 0.022(3) -0.061(3)
C45 0.086(3) 0.070(3) 0.156(4) -0.008(2) 0.016(3) 0.029(3)
C44 0.070(3) 0.056(3) 0.219(6) -0.015(2) 0.023(3) -0.024(3)

loop_
_atom_type_symbol
_atom_type_description
_atom_type_scat_dispersion_real
_atom_type_scat_dispersion_imag
_atom_type_scat_source
C C 0.0033 0.0000 'International Tables Vol C Tables 4.2.6.8 and 6.1.1.4'
H H 0.0000 0.0000 'International Tables Vol C Tables 4.2.6.8 and 6.1.1.4'
N N 0.0061 0.0000 'International Tables Vol C Tables 4.2.6.8 and 6.1.1.4'
O O 0.0106 0.0000 'International Tables Vol C Tables 4.2.6.8 and 6.1.1.4'
S S 0.1246 0.0000 'International Tables Vol C Tables 4.2.6.8 and 6.1.1.4'
Mg Mg 0.0486 0.0000 'International Tables Vol C Tables 4.2.6.8 and 6.1.1.4'

loop_
_geom_angle_atom_site_label_1
_geom_angle_atom_site_label_2
_geom_angle_atom_site_label_3
_geom_angle
O11 Mg O31 175.99(8)
O11 Mg O1 89.69(7)
O31 Mg O1 88.42(7)
O11 Mg O2 85.12(7)
O31 Mg O2 91.52(7)
O1 Mg O2 95.23(7)
O11 Mg N2 87.50(8)
O31 Mg N2 96.17(8)
O1 Mg N2 94.13(8)
O2 Mg N2 168.04(8)
O11 Mg N1 91.29(8)
O31 Mg N1 91.14(8)
O1 Mg N1 170.59(8)
O2 Mg N1 94.18(8)
N2 Mg N1 76.57(8)
C2 S1 C3 89.12(15)
C5 S2 C6 89.09(16)
C3 N1 C1 110.7(2)
C3 N1 Mg 134.30(19)
C1 N1 Mg 114.94(18)
C6 N2 C4 110.6(2)
C6 N2 Mg 134.3(2)
C4 N2 Mg 115.00(17)
C3 N3 H3A 115.3
C3 N3 H3B 123.9
H3A N3 H3B 119.9
C6 N4 H4A 118.6
C6 N4 H4B 120.1
H4A N4 H4B 119.7
C12 N5 C21 127.3(2)
C12 N5 H5B 116.4
C21 N5 H5B 116.4
C32 N6 C41 129.5(2)
C32 N6 H6 115.2
C41 N6 H6 115.2
Mg O1 H1A 116.6
Mg O1 H1B 117.6
H1A O1 H1B 109.9
Mg O2 H2A 110.7
Mg O2 H2B 129.5
H2A O2 H2B 109.9
C17 O11 Mg 135.62(16)
C37 O31 Mg 132.57(17)
C2 C1 N1 114.4(3)
C2 C1 C4 128.7(3)
N1 C1 C4 116.9(2)
C1 C2 S1 111.2(2)
C1 C2 H2 124.4
S1 C2 H2 124.4
N1 C3 N3 124.4(3)
N1 C3 S1 114.5(2)
N3 C3 S1 121.1(2)
C5 C4 N2 114.8(3)
C5 C4 C1 128.6(3)
N2 C4 C1 116.6(2)
C4 C5 S2 110.9(2)
C4 C5 H5 124.5
S2 C5 H5 124.5
N2 C6 N4 123.8(3)
N2 C6 S2 114.6(2)
N4 C6 S2 121.6(2)
C16 C11 C12 118.5(2)
C16 C11 C17 118.7(2)
C12 C11 C17 122.8(2)
N5 C12 C13 121.5(2)
N5 C12 C11 120.6(2)
C13 C12 C11 117.8(2)
C14 C13 C12 121.3(3)
C14 C13 H13 119.4
C12 C13 H13 119.4
C13 C14 C15 121.2(3)
C13 C14 H14 119.4
C15 C14 H14 119.4
C14 C15 C16 118.5(3)
C14 C15 H15 120.8
C16 C15 H15 120.8
C15 C16 C11 122.7(3)
C15 C16 H16 118.7
C11 C16 H16 118.7
O12 C17 O11 121.7(2)
O12 C17 C11 119.6(2)
O11 C17 C11 118.7(2)
C22 C21 C26 118.8(3)
C22 C21 N5 118.8(3)
C26 C21 N5 122.3(3)
C21 C22 C23 120.3(4)
C21 C22 H22 119.9
C23 C22 H22 119.9
C24 C23 C22 120.3(4)
C24 C23 H23 119.9
C22 C23 H23 119.9
C25 C24 C23 119.5(4)
C25 C24 H24 120.2
C23 C24 H24 120.2
C24 C25 C26 121.1(5)
C24 C25 H25 119.4
C26 C25 H25 119.4
C25 C26 C21 120.0(4)
C25 C26 H26 120.0
C21 C26 H26 120.0
C36 C31 C32 118.8(2)
C36 C31 C37 117.3(3)
C32 C31 C37 123.9(2)
N6 C32 C33 121.6(3)
N6 C32 C31 120.1(2)
C33 C32 C31 118.2(3)
C34 C33 C32 120.9(3)
C34 C33 H33 119.5
C32 C33 H33 119.5
C33 C34 C35 121.5(3)
C33 C34 H34 119.3
C35 C34 H34 119.3
C36 C35 C34 118.4(3)
C36 C35 H35 120.8
C34 C35 H35 120.8
C35 C36 C31 122.3(3)
C35 C36 H36 118.9
C31 C36 H36 118.9
O32 C37 O31 123.0(2)
O32 C37 C31 117.6(2)
O31 C37 C31 119.4(2)
C46 C41 C42 118.5(3)
C46 C41 N6 118.3(3)
C42 C41 N6 123.1(3)
C43 C42 C41 119.6(4)
C43 C42 H42 120.2
C41 C42 H42 120.2
C41 C46 C45 120.7(4)
C41 C46 H46 119.7
C45 C46 H46 119.7
C44 C43 C42 121.9(4)
C44 C43 H43 119.1
C42 C43 H43 119.1
C44 C45 C46 120.1(4)
C44 C45 H45 120.0
C46 C45 H45 120.0
C43 C44 C45 119.2(4)
C43 C44 H44 120.4
C45 C44 H44 120.4

loop_
_geom_bond_atom_site_label_1
_geom_bond_atom_site_label_2
_geom_bond_distance
_geom_bond_publ_flag
Mg O1 2.0846(18) y
Mg O2 2.1087(18) y
Mg O11 2.0522(17) y
Mg O31 2.0804(18) y
Mg N1 2.184(2) y
Mg N2 2.182(2) y
S1 C2 1.711(3) ?
S1 C3 1.731(3) ?
S2 C5 1.721(3) ?
S2 C6 1.728(3) ?
N1 C3 1.312(3) ?
N1 C1 1.390(3) ?
N2 C6 1.313(3) ?
N2 C4 1.393(3) ?
N3 C3 1.336(4) ?
N3 H3A 0.8223 ?
N3 H3B 0.8177 ?
N4 C6 1.344(4) ?
N4 H4A 0.8486 ?
N4 H4B 0.8583 ?
N5 C12 1.360(3) ?
N5 C21 1.416(3) ?
N5 H5B 0.8600 ?
N6 C32 1.389(3) ?
N6 C41 1.394(3) ?
N6 H6 0.8600 ?
O1 H1A 0.8907 ?
O1 H1B 0.8373 ?
O2 H2A 0.9013 ?
O2 H2B 0.8328 ?
O11 C17 1.265(3) ?
O12 C17 1.256(3) ?
O31 C37 1.272(3) ?
O32 C37 1.254(3) ?
C1 C2 1.356(4) ?
C1 C4 1.453(4) ?
C2 H2 0.9300 ?
C4 C5 1.347(4) ?
C5 H5 0.9300 ?
C11 C16 1.393(3) ?
C11 C12 1.418(3) ?
C11 C17 1.491(3) ?
C12 C13 1.407(3) ?
C13 C14 1.369(4) ?
C13 H13 0.9300 ?
C14 C15 1.373(4) ?
C14 H14 0.9300 ?
C15 C16 1.375(3) ?
C15 H15 0.9300 ?
C16 H16 0.9300 ?
C21 C22 1.366(4) ?
C21 C26 1.375(4) ?
C22 C23 1.375(5) ?
C22 H22 0.9300 ?
C23 C24 1.365(6) ?
C23 H23 0.9300 ?
C24 C25 1.339(6) ?
C24 H24 0.9300 ?
C25 C26 1.373(5) ?
C25 H25 0.9300 ?
C26 H26 0.9300 ?
C31 C36 1.390(4) ?
C31 C32 1.409(4) ?
C31 C37 1.498(3) ?
C32 C33 1.396(4) ?
C33 C34 1.366(4) ?
C33 H33 0.9300 ?
C34 C35 1.374(4) ?
C34 H34 0.9300 ?
C35 C36 1.370(4) ?
C35 H35 0.9300 ?
C36 H36 0.9300 ?
C41 C46 1.372(4) ?
C41 C42 1.393(4) ?
C42 C43 1.374(5) ?
C42 H42 0.9300 ?
C46 C45 1.388(5) ?
C46 H46 0.9300 ?
C43 C44 1.348(6) ?
C43 H43 0.9300 ?
C45 C44 1.373(6) ?
C45 H45 0.9300 ?
C44 H44 0.9300 ?

loop_
_geom_hbond_atom_site_label_D
_geom_hbond_atom_site_label_H
_geom_hbond_atom_site_label_A
_geom_hbond_site_symmetry_A
_geom_hbond_distance_DH
_geom_hbond_distance_HA
_geom_hbond_distance_DA
_geom_hbond_angle_DHA
_geom_hbond_publ_flag
O1 H1A O12 3_666 0.89 1.83 2.716(2) 171 y
O1 H1B O32 . 0.84 1.93 2.598(2) 136 y
O2 H2A O12 . 0.90 1.83 2.654(2) 151 y
N3 H3A O2 . 0.82 2.23 3.005(3) 157 y
N3 H3B N6 4_566 0.82 2.56 3.203(3) 137 y
N4 H4A O1 . 0.85 2.22 2.983(3) 150 y
N4 H4B O32 3_665 0.86 2.07 2.921(3) 169 y
N5 H5B O11 . 0.86 1.91 2.606(3) 137 y
N6 H6 O31 . 0.86 1.97 2.667(3) 137 y
